data_2009030
loop_
_publ_author_name
'Kabak, Mehmet'
'Elmali, Ayhan'
'Kavlako\<glu, Ebru'
'Elerman, Yal\;c\?in'
'Durlu, T. Nuri'

_publ_section_title
;
 [<i>N</i>,<i>N</i>'-Bis(5-bromosalicylidene)-1,3-diaminopropane]copper(II)
;
_journal_issue 10
_journal_name_full 'Acta Crystallographica Section C'
_journal_page_first 1650
_journal_page_last 1652
_journal_paper_doi 10.1107/S0108270199008331
_journal_volume 55
_journal_year 1999
_chemical_formula_iupac '[Cu (C17 H14 Br2 N2 O2)]'
_chemical_formula_moiety 'C17 H14 Br2 Cu N2 O2'
_chemical_formula_sum 'C17 H14 Br2 Cu N2 O2'
_chemical_formula_weight 501.65
_chemical_name_systematic
;
 ?
;
_space_group_IT_number 15
_symmetry_cell_setting monoclinic
_symmetry_space_group_name_Hall '-C 2yc'
_symmetry_space_group_name_H-M 'C 1 2/c 1'
_audit_creation_method SHELXL-97
_cell_angle_alpha 90.00
_cell_angle_beta 92.95(2)
_cell_angle_gamma 90.00
_cell_formula_units_Z 4
_cell_length_a 21.432(4)
_cell_length_b 8.1580(10)
_cell_length_c 9.515(2)
_cell_measurement_reflns_used 25
_cell_measurement_temperature 293(2)
_cell_measurement_theta_max 29.93
_cell_measurement_theta_min 20.13
_cell_volume 1661.4(5)
_computing_cell_refinement 'MSC/AFC Diffractometer Control Software'
_computing_data_collection
;
MSC/AFC Diffractometer Control Software (Molecular Structure
Corporation, 1994)
;
_computing_data_reduction 'TEXSAN (Molecular Structure Corporation, 1997)'
_computing_molecular_graphics 'ORTEP-3 (Farrugia, 1997)'
_computing_structure_refinement 'SHELXL97 (Sheldrick, 1997b)'
_computing_structure_solution 'SHELXS97 (Sheldrick, 1997a)'
_diffrn_ambient_temperature 293(2)
_diffrn_measured_fraction_theta_full 0.465
_diffrn_measured_fraction_theta_max 0.465
_diffrn_measurement_device_type 'Rigaku AFC-7S'
_diffrn_measurement_method \w-2\q
_diffrn_radiation_monochromator graphite
_diffrn_radiation_source 'fine-focus sealed tube'
_diffrn_radiation_type MoK\a
_diffrn_radiation_wavelength 0.71069
_diffrn_reflns_av_R_equivalents 0.063
_diffrn_reflns_av_sigmaI/netI 0.0735
_diffrn_reflns_limit_h_max 27
_diffrn_reflns_limit_h_min 0
_diffrn_reflns_limit_k_max 10
_diffrn_reflns_limit_k_min 0
_diffrn_reflns_limit_l_max 12
_diffrn_reflns_limit_l_min -12
_diffrn_reflns_number 1957
_diffrn_reflns_theta_full 27.49
_diffrn_reflns_theta_max 27.49
_diffrn_reflns_theta_min 2.67
_diffrn_standards_decay_% -0.31
_diffrn_standards_interval_count 150
_diffrn_standards_number 3
_exptl_absorpt_coefficient_mu 6.14
_exptl_absorpt_correction_T_max 0.541
_exptl_absorpt_correction_T_min 0.512
_exptl_absorpt_correction_type '\y scan'
_exptl_absorpt_process_details '(North et al., 1968)'
_exptl_crystal_colour 'dark brown'
_exptl_crystal_density_diffrn 2.006
_exptl_crystal_density_method 'not measured'
_exptl_crystal_description plate
_exptl_crystal_F_000 980
_exptl_crystal_size_max 0.20
_exptl_crystal_size_mid 0.10
_exptl_crystal_size_min 0.10
_refine_diff_density_max 0.97
_refine_diff_density_min -1.23
_refine_ls_extinction_method none
_refine_ls_goodness_of_fit_ref 1.160
_refine_ls_hydrogen_treatment constr
_refine_ls_matrix_type full
_refine_ls_number_parameters 116
_refine_ls_number_reflns 1906
_refine_ls_number_restraints 1
_refine_ls_restrained_S_all 1.164
_refine_ls_R_factor_all 0.128
_refine_ls_R_factor_gt 0.052
_refine_ls_shift/su_max <0.001
_refine_ls_shift/su_mean 0.000
_refine_ls_structure_factor_coef Fsqd
_refine_ls_weighting_details 'w = 1/[\s^2^(Fo^2^)+(0.0700P)^2^] where P = (Fo^2^+2Fc^2^)/3'
_refine_ls_weighting_scheme calc
_refine_ls_wR_factor_ref 0.154
_reflns_number_gt 1013
_reflns_number_total 1906
_reflns_threshold_expression I>2\s(I)
_cod_data_source_file ln1075.cif
_cod_data_source_block ln1075
_cod_depositor_comments
;
The following automatic conversions were performed:

'_refine_ls_weighting_scheme' value 'calc w =
1/[\s^2^(Fo^2^)+(0.0700P)^2^] where P = (Fo^2^+2Fc^2^)/3' was changed
to 'calc'. New tag '_refine_ls_weighting_details' was created. The
value of the new tag was set to 'w = 1/[\s^2^(Fo^2^)+(0.0700P)^2^]
where P = (Fo^2^+2Fc^2^)/3'.

Automatic conversion script
Id: cif_fix_values 3143 2015-03-26 13:38:13Z robertas 
;
_cod_original_cell_volume 1661.4(6)
_cod_original_sg_symbol_H-M 'C 2/c'
_cod_database_code 2009030
_cod_database_fobs_code 2009030

loop_
_symmetry_equiv_pos_as_xyz
'x, y, z'
'-x, y, -z+1/2'
'x+1/2, y+1/2, z'
'-x+1/2, y+1/2, -z+1/2'
'-x, -y, -z'
'x, -y, z-1/2'
'-x+1/2, -y+1/2, -z'
'x+1/2, -y+1/2, z-1/2'

loop_
_atom_site_label
_atom_site_fract_x
_atom_site_fract_y
_atom_site_fract_z
_atom_site_U_iso_or_equiv
_atom_site_adp_type
_atom_site_calc_flag
_atom_site_refinement_flags
_atom_site_occupancy
_atom_site_disorder_assembly
_atom_site_disorder_group
_atom_site_type_symbol
Br1 -.23025(4) -.25375(10) -.81464(8) .0588(3) Uani d . 1 . . Br
Cu1 .0000 -.01715(13) -.2500 .0358(3) Uani d S 1 . . Cu
O1 -.0585(2) -.1873(5) -.2999(5) .0423(11) Uani d . 1 . . O
N1 -.0408(2) .1412(6) -.3808(6) .0384(12) Uani d . 1 . . N
C1 -.0995(3) -.1908(8) -.4056(6) .0329(14) Uani d . 1 . . C
C2 -.1365(3) -.3321(8) -.4302(7) .0410(15) Uani d . 1 . . C
H2 -.1339 -.4169 -.3649 .049 Uiso calc R 1 . . H
C3 -.1757(3) -.3482(9) -.5468(7) .0438(16) Uani d . 1 . . C
H3 -.1992 -.4434 -.5602 .053 Uiso calc R 1 . . H
C4 -.1808(3) -.2227(8) -.6454(7) .0433(16) Uani d . 1 . . C
C5 -.1496(3) -.0780(8) -.6231(6) .0382(15) Uani d . 1 . . C
H5 -.1549 .0077 -.6872 .046 Uiso calc R 1 . . H
C6 -.1091(3) -.0596(8) -.5015(6) .0354(15) Uani d . 1 . . C
C7 -.0816(3) .0993(8) -.4783(6) .0350(14) Uani d . 1 . . C
H7 -.0948 .1813 -.5409 .042 Uiso calc R 1 . . H
C8 -.0255(4) .3174(9) -.3744(8) .063(2) Uani d D 1 . . C
H8A -.0126 .3490 -.4667 .095 Uiso calc PR .50 . . H
H8B -.0640 .3757 -.3591 .095 Uiso calc PR .50 . . H
H8C .0141 .3321 -.4176 .095 Uiso d PR .50 . . H
H8D -.0569 .3748 -.4326 .095 Uiso d PR .50 . . H
C9 .0218(5) .3793(13) -.2713(12) .038(3) Uani d PD .50 . . C
H9A .0167 .4973 -.2668 .03(3) Uiso d PR .50 . . H
H9B .0622 .3593 -.3093 .01(3) Uiso d PR .50 . . H

loop_
_atom_site_aniso_label
_atom_site_aniso_U_11
_atom_site_aniso_U_22
_atom_site_aniso_U_33
_atom_site_aniso_U_12
_atom_site_aniso_U_13
_atom_site_aniso_U_23
Br1 .0531(5) .0658(6) .0550(5) -.0067(4) -.0197(3) -.0038(4)
Cu1 .0398(6) .0225(6) .0440(6) .000 -.0087(5) .000
O1 .046(3) .032(2) .047(3) -.004(2) -.015(2) .002(2)
N1 .046(3) .024(3) .044(3) -.001(2) -.005(3) -.001(2)
C1 .030(3) .032(3) .036(3) .002(3) .004(3) -.005(3)
C2 .039(4) .032(3) .051(4) -.003(3) -.005(3) .004(3)
C3 .037(4) .041(4) .052(4) -.010(3) -.005(3) -.001(3)
C4 .033(3) .048(4) .048(4) .002(3) -.013(3) -.003(3)
C5 .036(3) .040(4) .039(4) .006(3) -.001(3) -.001(3)
C6 .029(3) .043(4) .035(3) .005(3) .003(2) .004(3)
C7 .043(4) .029(3) .033(3) .009(3) -.001(3) .002(3)
C8 .102(7) .025(4) .061(5) -.008(4) -.007(5) .006(4)
C9 .040(8) .015(6) .058(9) -.003(4) -.010(7) .007(6)

loop_
_atom_type_symbol
_atom_type_description
_atom_type_scat_dispersion_real
_atom_type_scat_dispersion_imag
_atom_type_scat_source
C C 0.0033 0.0016 'International Tables Vol C Tables 4.2.6.8 and 6.1.1.4'
H H 0.0000 0.0000 'International Tables Vol C Tables 4.2.6.8 and 6.1.1.4'
N N 0.0061 0.0033 'International Tables Vol C Tables 4.2.6.8 and 6.1.1.4'
O O 0.0106 0.0060 'International Tables Vol C Tables 4.2.6.8 and 6.1.1.4'
Cu Cu 0.3201 1.2651 'International Tables Vol C Tables 4.2.6.8 and 6.1.1.4'
Br Br -0.2901 2.4595 'International Tables Vol C Tables 4.2.6.8 and 6.1.1.4'

loop_
_geom_angle_atom_site_label_1
_geom_angle_atom_site_label_2
_geom_angle_atom_site_label_3
_geom_angle_site_symmetry_1
_geom_angle_site_symmetry_3
_geom_angle
_geom_angle_publ_flag
O1 Cu1 O1 . 2_554 87.0(3) y
O1 Cu1 N1 . 2_554 153.8(2) y
O1 Cu1 N1 . . 93.2(2) y
N1 Cu1 N1 2_554 . 97.9(3) y
C1 O1 Cu1 . . 128.0(4) y
C7 N1 C8 . . 115.5(5) ?
C7 N1 Cu1 . . 123.0(4) ?
C8 N1 Cu1 . . 121.6(4) ?
O1 C1 C2 . . 119.9(6) ?
O1 C1 C6 . . 123.4(6) ?
C2 C1 C6 . . 116.7(6) ?
C3 C2 C1 . . 122.1(6) ?
C2 C3 C4 . . 120.1(6) ?
C5 C4 C3 . . 120.8(6) ?
C5 C4 Br1 . . 119.6(5) ?
C3 C4 Br1 . . 119.7(5) ?
C4 C5 C6 . . 119.4(6) ?
C1 C6 C5 . . 120.6(6) ?
C1 C6 C7 . . 122.6(5) ?
C5 C6 C7 . . 116.7(6) ?
N1 C7 C6 . . 127.5(6) ?
C9 C8 N1 . . 120.6(7) ?
C8 C9 C8 . 2_554 120.9(9) y

loop_
_geom_bond_atom_site_label_1
_geom_bond_atom_site_label_2
_geom_bond_site_symmetry_2
_geom_bond_distance
_geom_bond_publ_flag
Br1 C4 . 1.899(6) y
Cu1 O1 . 1.914(4) y
Cu1 N1 . 1.967(5) y
O1 C1 . 1.302(7) y
N1 C7 . 1.288(8) y
N1 C8 . 1.475(9) y
C1 C2 . 1.410(9) y
C1 C6 . 1.415(8) y
C2 C3 . 1.364(9) y
C3 C4 . 1.389(9) y
C4 C5 . 1.368(9) y
C5 C6 . 1.419(8) y
C6 C7 . 1.436(9) y
C8 C9 . 1.463(8) y
C9 C8 2_554 1.474(15) ?

loop_
_geom_torsion_atom_site_label_1
_geom_torsion_atom_site_label_2
_geom_torsion_atom_site_label_3
_geom_torsion_atom_site_label_4
_geom_torsion_site_symmetry_1
_geom_torsion_site_symmetry_4
_geom_torsion
O1 Cu1 O1 C1 2_554 . -141.5(6)
N1 Cu1 O1 C1 2_554 . 127.4(6)
N1 Cu1 O1 C1 . . 12.3(5)
O1 Cu1 N1 C7 . . -13.9(5)
O1 Cu1 N1 C7 2_554 . 75.8(7)
N1 Cu1 N1 C7 2_554 . -170.1(6)
O1 Cu1 N1 C8 . . 167.2(6)
O1 Cu1 N1 C8 2_554 . -103.2(7)
N1 Cu1 N1 C8 2_554 . 11.0(5)
Cu1 O1 C1 C2 . . 176.3(5)
Cu1 O1 C1 C6 . . -2.5(9)
O1 C1 C2 C3 . . -173.5(6)
C6 C1 C2 C3 . . 5.4(9)
C1 C2 C3 C4 . . -0.5(10)
C2 C3 C4 C5 . . -4.1(10)
C2 C3 C4 Br1 . . 174.8(5)
C3 C4 C5 C6 . . 3.5(10)
Br1 C4 C5 C6 . . -175.4(5)
O1 C1 C6 C5 . . 173.0(6)
C2 C1 C6 C5 . . -5.8(9)
O1 C1 C6 C7 . . -10.4(9)
C2 C1 C6 C7 . . 170.8(6)
C4 C5 C6 C1 . . 1.6(9)
C4 C5 C6 C7 . . -175.2(6)
C8 N1 C7 C6 . . -174.3(6)
Cu1 N1 C7 C6 . . 6.7(9)
C1 C6 C7 N1 . . 7.9(10)
C5 C6 C7 N1 . . -175.3(6)
C7 N1 C8 C9 . . -177.8(9)
Cu1 N1 C8 C9 2_554 . 1.2(11)
Cu1 N1 C8 C9 . . 1.2(11)
N1 C8 C9 C8 . 2_554 -41.2(13)
